data_4348301
loop_
_publ_author_name
'Haldar, Ritesh'
'Gurunatha, K. L.'
'Sikdar, Nivedita'
'Maji, Tapas Kumar'

_publ_section_title
;
 1D chains, 2D networks and 3D interdigitated frameworks of isoorotic acid
 or 4,4&#x2032;-bipyridyl and isoorotic acid: syntheses, structures, and
 sorption properties
;
_journal_issue 3
_journal_name_full 'Inorganic Chemistry Frontiers'
_journal_page_first 278
_journal_paper_doi 10.1039/C4QI00129J
_journal_volume 2
_journal_year 2015
_chemical_formula_sum 'C10 H4 Cu N4 O10'
_chemical_formula_weight 403.71
_space_group_IT_number 14
_space_group_name_Hall '-P 2yn'
_space_group_name_H-M_alt 'P 1 21/n 1'
_symmetry_cell_setting monoclinic
_symmetry_space_group_name_H-M 'P 1 21/n 1'
_atom_sites_solution_hydrogens geom
_atom_sites_solution_primary direct
_atom_sites_solution_secondary difmap
_audit_block_doi 10.5517/cc139xfr
_audit_creation_method SHELXL-97
_audit_update_record
;
2014-09-01 deposited with the CCDC.
2015-03-06 downloaded from the CCDC.
;
_cell_angle_alpha 90.00
_cell_angle_beta 92.222(11)
_cell_angle_gamma 90.00
_cell_formula_units_Z 2
_cell_length_a 5.2386(10)
_cell_length_b 11.3793(17)
_cell_length_c 10.8544(18)
_cell_measurement_reflns_used 2895
_cell_measurement_temperature 293(2)
_cell_measurement_theta_max 24.51
_cell_measurement_theta_min 2.01
_cell_volume 646.56(19)
_computing_cell_refinement SMART
_computing_data_collection 'SMART (Bruker,2000)'
_computing_data_reduction 'SAINT (Bruker,2000)'
_computing_molecular_graphics 'Mercury 1.4.1'
_computing_publication_material 'PLATON (Spek, 2003)'
_computing_structure_refinement 'SHELXL-97 (Sheldrick, 2008)'
_computing_structure_solution 'SIR-92 (Altomare et al. 1994)'
_diffrn_ambient_temperature 293(2)
_diffrn_measured_fraction_theta_full 0.972
_diffrn_measured_fraction_theta_max 0.972
_diffrn_measurement_device_type 'Bruker APEX-II CCD'
_diffrn_measurement_method '\f and \w scans'
_diffrn_radiation_monochromator graphite
_diffrn_radiation_source 'fine-focus sealed tube'
_diffrn_radiation_type MoK\a
_diffrn_radiation_wavelength 0.71073
_diffrn_reflns_av_R_equivalents 0.0600
_diffrn_reflns_av_sigmaI/netI 0.0469
_diffrn_reflns_limit_h_max 3
_diffrn_reflns_limit_h_min -5
_diffrn_reflns_limit_k_max 12
_diffrn_reflns_limit_k_min -12
_diffrn_reflns_limit_l_max 12
_diffrn_reflns_limit_l_min -12
_diffrn_reflns_number 4707
_diffrn_reflns_theta_full 23.84
_diffrn_reflns_theta_max 23.84
_diffrn_reflns_theta_min 2.59
_exptl_absorpt_coefficient_mu 1.763
_exptl_absorpt_correction_T_max 0.9328
_exptl_absorpt_correction_T_min 0.8718
_exptl_absorpt_correction_type empirical
_exptl_absorpt_process_details SADABS
_exptl_crystal_colour green
_exptl_crystal_density_diffrn 2.074
_exptl_crystal_density_method 'not measured'
_exptl_crystal_description reactangular
_exptl_crystal_F_000 402
_exptl_crystal_size_max 0.08
_exptl_crystal_size_mid 0.04
_exptl_crystal_size_min 0.04
_refine_diff_density_max 1.232
_refine_diff_density_min -0.764
_refine_diff_density_rms 0.207
_refine_ls_extinction_method none
_refine_ls_goodness_of_fit_ref 1.097
_refine_ls_hydrogen_treatment noref
_refine_ls_matrix_type full
_refine_ls_number_parameters 115
_refine_ls_number_reflns 964
_refine_ls_number_restraints 0
_refine_ls_restrained_S_all 1.097
_refine_ls_R_factor_all 0.0775
_refine_ls_R_factor_gt 0.0610
_refine_ls_shift/su_max 0.000
_refine_ls_shift/su_mean 0.000
_refine_ls_structure_factor_coef Fsqd
_refine_ls_weighting_details 'calc w=1/[\s^2^(Fo^2^)+(0.1289P)^2^+0.5732P] where P=(Fo^2^+2Fc^2^)/3'
_refine_ls_weighting_scheme calc
_refine_ls_wR_factor_gt 0.1733
_refine_ls_wR_factor_ref 0.1868
_reflns_number_gt 749
_reflns_number_total 964
_reflns_threshold_expression >2\s(I)
_cod_data_source_file c4qi00129j2.cif
_cod_data_source_block Compound1
_cod_original_sg_symbol_H-M P21/n
_cod_database_code 4348301

loop_
_symmetry_equiv_pos_as_xyz
'x, y, z'
'-x+1/2, y+1/2, -z+1/2'
'-x, -y, -z'
'x-1/2, -y-1/2, z-1/2'

loop_
_atom_site_label
_atom_site_type_symbol
_atom_site_fract_x
_atom_site_fract_y
_atom_site_fract_z
_atom_site_U_iso_or_equiv
_atom_site_adp_type
_atom_site_occupancy
_atom_site_symmetry_multiplicity
_atom_site_calc_flag
_atom_site_refinement_flags
Cu1 Cu 1.0000 0.0000 1.0000 0.0295(5) Uani 1 2 d S
C4 C 1.3071(12) 0.4345(6) 1.1009(6) 0.0289(15) Uani 1 1 d .
C3 C 1.5534(11) 0.2726(5) 1.1777(6) 0.0276(15) Uani 1 1 d .
H1 H 1.6947 0.2469 1.2247 0.033 Uiso 1 1 calc R
C2 C 1.4047(11) 0.1915(5) 1.1221(6) 0.0285(15) Uani 1 1 d .
O1 O 1.0234(7) 0.1698(4) 0.9901(4) 0.0321(12) Uani 1 1 d .
O2 O 1.2998(9) -0.0139(3) 1.1039(5) 0.0331(12) Uani 1 1 d .
N2 N 1.5116(9) 0.3890(4) 1.1701(5) 0.0287(13) Uani 1 1 d .
N1 N 1.1534(9) 0.3519(4) 1.0426(5) 0.0296(13) Uani 1 1 d .
O4 O 1.2662(9) 0.5382(4) 1.0923(4) 0.0373(12) Uani 1 1 d .
H2 H 1.1382 0.5491 1.0478 0.056 Uiso 1 1 calc R
O3 O 1.6809(9) 0.0375(4) 1.1860(5) 0.0416(13) Uani 1 1 d .
C1 C 1.1885(11) 0.2320(5) 1.0492(6) 0.0264(15) Uani 1 1 d .
C5 C 1.4665(11) 0.0638(5) 1.1389(6) 0.0272(15) Uani 1 1 d .
OW O 1.4717(11) -0.2404(5) 1.1661(6) 0.0663(17) Uani 1 1 d .

loop_
_atom_site_aniso_label
_atom_site_aniso_U_11
_atom_site_aniso_U_22
_atom_site_aniso_U_33
_atom_site_aniso_U_23
_atom_site_aniso_U_13
_atom_site_aniso_U_12
Cu1 0.0335(8) 0.0072(8) 0.0467(9) 0.0016(4) -0.0122(5) -0.0011(4)
C4 0.032(4) 0.016(4) 0.038(4) -0.002(3) -0.003(3) 0.003(3)
C3 0.032(4) 0.014(4) 0.037(4) 0.002(3) -0.008(3) 0.004(2)
C2 0.030(3) 0.015(4) 0.039(4) 0.000(3) -0.006(3) -0.001(2)
O1 0.033(3) 0.008(3) 0.053(3) 0.0009(19) -0.017(2) -0.0019(16)
O2 0.037(3) 0.005(2) 0.056(3) 0.0014(19) -0.011(2) -0.0015(17)
N2 0.035(3) 0.008(3) 0.041(3) -0.001(2) -0.008(2) 0.001(2)
N1 0.033(3) 0.011(3) 0.044(3) -0.003(2) -0.011(2) -0.001(2)
O4 0.045(3) 0.006(2) 0.059(3) 0.000(2) -0.021(2) 0.002(2)
O3 0.041(3) 0.014(3) 0.067(4) 0.004(2) -0.022(2) 0.000(2)
C1 0.033(4) 0.006(4) 0.041(4) 0.005(3) -0.003(3) 0.003(2)
C5 0.030(4) 0.014(4) 0.037(4) 0.001(3) -0.007(3) 0.004(3)
OW 0.068(4) 0.041(4) 0.089(5) 0.005(3) -0.018(3) -0.001(3)

loop_
_atom_type_symbol
_atom_type_description
_atom_type_scat_dispersion_real
_atom_type_scat_dispersion_imag
_atom_type_scat_source
C C 0.0033 0.0016 'International Tables Vol C Tables 4.2.6.8 and 6.1.1.4'
H H 0.0000 0.0000 'International Tables Vol C Tables 4.2.6.8 and 6.1.1.4'
N N 0.0061 0.0033 'International Tables Vol C Tables 4.2.6.8 and 6.1.1.4'
O O 0.0106 0.0060 'International Tables Vol C Tables 4.2.6.8 and 6.1.1.4'
Cu Cu 0.3201 1.2651 'International Tables Vol C Tables 4.2.6.8 and 6.1.1.4'

loop_
_citation_id
_citation_doi
_citation_year
1 10.1039/C4QI00129J 2015

loop_
_geom_angle_atom_site_label_1
_geom_angle_atom_site_label_2
_geom_angle_atom_site_label_3
_geom_angle
_geom_angle_site_symmetry_1
_geom_angle_site_symmetry_3
O2 Cu1 O2 180.000(1) 3_757 .
O2 Cu1 O1 86.37(15) 3_757 .
O2 Cu1 O1 93.63(15) . .
O2 Cu1 O1 93.63(15) 3_757 3_757
O2 Cu1 O1 86.37(15) . 3_757
O1 Cu1 O1 180.000(1) . 3_757
O4 C4 N1 122.4(5) . .
O4 C4 N2 122.7(5) . .
N1 C4 N2 114.9(5) . .
C2 C3 N2 124.2(6) . .
C3 C2 C1 117.5(6) . .
C3 C2 C5 119.7(6) . .
C1 C2 C5 122.8(5) . .
C1 O1 Cu1 124.7(4) . .
C5 O2 Cu1 130.7(4) . .
C3 N2 C4 121.5(5) . .
C4 N1 C1 125.3(5) . .
O1 C1 N1 116.0(5) . .
O1 C1 C2 127.4(5) . .
N1 C1 C2 116.6(5) . .
O3 C5 O2 122.9(6) . .
O3 C5 C2 117.9(5) . .
O2 C5 C2 119.2(5) . .

loop_
_geom_bond_atom_site_label_1
_geom_bond_atom_site_label_2
_geom_bond_distance
_geom_bond_site_symmetry_2
Cu1 O2 1.904(5) 3_757
Cu1 O2 1.904(5) .
Cu1 O1 1.939(5) .
Cu1 O1 1.939(5) 3_757
C4 O4 1.202(8) .
C4 N1 1.376(8) .
C4 N2 1.384(7) .
C3 C2 1.336(8) .
C3 N2 1.345(8) .
C2 C1 1.433(8) .
C2 C5 1.498(8) .
O1 C1 1.272(7) .
O2 C5 1.289(7) .
N1 C1 1.378(8) .
O3 C5 1.252(7) .
